data_7247454
loop_
_publ_author_name
'Dubey, Ritesh'
'Singh, Sandeep'

_publ_section_title
;
 Dichlorosubstitution as a steering tool in hydrogen bonded cocrystals:
 the nature of rigid and flexible coformers in crystal structures
;
_journal_issue 40
_journal_name_full CrystEngComm
_journal_page_first 5697
_journal_page_last 5705
_journal_paper_doi 10.1039/D3CE00672G
_journal_volume 25
_journal_year 2023
_chemical_formula_sum 'C18 H12 Cl2 N2 O'
_chemical_formula_weight 343.20
_space_group_crystal_system triclinic
_space_group_IT_number 2
_space_group_name_Hall '-P 1'
_space_group_name_H-M_alt 'P -1'
_atom_sites_solution_hydrogens geom
_audit_creation_method SHELXL-2018/3
_audit_update_record
;
2023-06-27 deposited with the CCDC.	2023-08-28 downloaded from the CCDC.
;
_cell_angle_alpha 75.042(5)
_cell_angle_beta 86.122(6)
_cell_angle_gamma 78.916(6)
_cell_formula_units_Z 2
_cell_length_a 8.1270(15)
_cell_length_b 8.5365(15)
_cell_length_c 11.656(2)
_cell_measurement_reflns_used 5854
_cell_measurement_temperature 150(2)
_cell_measurement_theta_max 27.6
_cell_measurement_theta_min 3.1
_cell_volume 766.5(2)
_computing_structure_refinement 'SHELXL-2018/3 (Sheldrick, 2018)'
_diffrn_ambient_temperature 150(2)
_diffrn_measured_fraction_theta_full 0.976
_diffrn_measured_fraction_theta_max 0.962
_diffrn_measurement_device_type 'Rigaku Mercury375R (2x2 bin mode)'
_diffrn_radiation_type MoK\a
_diffrn_radiation_wavelength 0.71073
_diffrn_reflns_av_R_equivalents 0.0240
_diffrn_reflns_av_unetI/netI 0.0320
_diffrn_reflns_Laue_measured_fraction_full 0.976
_diffrn_reflns_Laue_measured_fraction_max 0.962
_diffrn_reflns_limit_h_max 10
_diffrn_reflns_limit_h_min -10
_diffrn_reflns_limit_k_max 11
_diffrn_reflns_limit_k_min -11
_diffrn_reflns_limit_l_max 15
_diffrn_reflns_limit_l_min -15
_diffrn_reflns_number 6447
_diffrn_reflns_point_group_measured_fraction_full 0.976
_diffrn_reflns_point_group_measured_fraction_max 0.962
_diffrn_reflns_theta_full 25.242
_diffrn_reflns_theta_max 27.484
_diffrn_reflns_theta_min 3.102
_exptl_absorpt_coefficient_mu 0.428
_exptl_crystal_density_diffrn 1.487
_exptl_crystal_description Plate
_exptl_crystal_F_000 352
_exptl_crystal_size_max 0.200
_exptl_crystal_size_mid 0.100
_exptl_crystal_size_min 0.080
_refine_diff_density_max 0.270
_refine_diff_density_min -0.336
_refine_diff_density_rms 0.050
_refine_ls_extinction_method none
_refine_ls_goodness_of_fit_ref 1.030
_refine_ls_hydrogen_treatment mixed
_refine_ls_matrix_type full
_refine_ls_number_parameters 210
_refine_ls_number_reflns 3379
_refine_ls_number_restraints 0
_refine_ls_restrained_S_all 1.030
_refine_ls_R_factor_all 0.0452
_refine_ls_R_factor_gt 0.0367
_refine_ls_shift/su_max 0.000
_refine_ls_shift/su_mean 0.000
_refine_ls_structure_factor_coef Fsqd
_refine_ls_weighting_details 'w=1/[\s^2^(Fo^2^)+(0.0453P)^2^+0.2295P] where P=(Fo^2^+2Fc^2^)/3'
_refine_ls_weighting_scheme calc
_refine_ls_wR_factor_gt 0.0887
_refine_ls_wR_factor_ref 0.0928
_reflns_Friedel_coverage 0.000
_reflns_number_gt 2853
_reflns_number_total 3379
_reflns_threshold_expression 'I > 2\s(I)'
_cod_data_source_file d3ce00672g1.cif
_cod_data_source_block datam_CCDC12
_cod_depositor_comments 'Adding full bibliography for 7247442--7247454.cif.'
_cod_database_code 7247454
_shelx_shelxl_version_number 2018/3
_shelx_space_group_comment
;
The symmetry employed for this shelxl refinement is uniquely defined
by the following loop, which should always be used as a source of
symmetry information in preference to the above space-group names.
They are only intended as comments.
;
_shelx_estimated_absorpt_t_min 0.919
_shelx_estimated_absorpt_t_max 0.967

loop_
_space_group_symop_operation_xyz
'x, y, z'
'-x, -y, -z'

loop_
_atom_site_label
_atom_site_type_symbol
_atom_site_fract_x
_atom_site_fract_y
_atom_site_fract_z
_atom_site_U_iso_or_equiv
_atom_site_adp_type
_atom_site_occupancy
_atom_site_site_symmetry_order
_atom_site_calc_flag
_atom_site_refinement_flags_posn
_atom_site_refinement_flags_adp
_atom_site_refinement_flags_occupancy
_atom_site_disorder_assembly
_atom_site_disorder_group
C1 C 0.7564(2) 0.5685(2) 0.18290(14) 0.0248(3) Uani 1 1 d . . . . .
C2 C 0.6046(2) 0.51091(19) 0.20090(14) 0.0234(3) Uani 1 1 d . . . . .
H2 H 0.592395 0.417271 0.263630 0.028 Uiso 1 1 calc R U . . .
C3 C 0.4720(2) 0.5917(2) 0.12636(14) 0.0231(3) Uani 1 1 d . . . . .
C4 C 0.4881(2) 0.7289(2) 0.03411(13) 0.0236(3) Uani 1 1 d . . . . .
C5 C 0.6390(2) 0.7851(2) 0.01755(14) 0.0273(4) Uani 1 1 d . . . . .
H5 H 0.650794 0.879279 -0.044860 0.033 Uiso 1 1 calc R U . . .
C6 C 0.7728(2) 0.7058(2) 0.09078(15) 0.0272(4) Uani 1 1 d . . . . .
H6 H 0.875854 0.745189 0.078184 0.033 Uiso 1 1 calc R U . . .
C7 C 0.5956(2) 0.2602(2) 0.58187(16) 0.0336(4) Uani 1 1 d . . . . .
H7 H 0.560528 0.370958 0.587008 0.040 Uiso 1 1 calc R U . . .
C8 C 0.5391(2) 0.1367(3) 0.67050(15) 0.0349(4) Uani 1 1 d . . . . .
H8 H 0.468069 0.163515 0.733441 0.042 Uiso 1 1 calc R U . . .
C9 C 0.5880(2) -0.0233(2) 0.66487(15) 0.0322(4) Uani 1 1 d . . . . .
H9 H 0.550744 -0.109614 0.723754 0.039 Uiso 1 1 calc R U . . .
C10 C 0.6947(2) -0.0594(2) 0.57056(14) 0.0266(4) Uani 1 1 d . . . . .
C11 C 0.7494(2) -0.2240(2) 0.55925(15) 0.0316(4) Uani 1 1 d . . . . .
H11 H 0.715227 -0.312948 0.617423 0.038 Uiso 1 1 calc R U . . .
C12 C 0.8489(2) -0.2555(2) 0.46705(16) 0.0307(4) Uani 1 1 d . . . . .
H12 H 0.883109 -0.365890 0.460751 0.037 Uiso 1 1 calc R U . . .
C13 C 0.9029(2) -0.1240(2) 0.37913(14) 0.0250(3) Uani 1 1 d . . . . .
C14 C 1.0065(2) -0.1536(2) 0.28218(16) 0.0293(4) Uani 1 1 d . . . . .
H14 H 1.041831 -0.262741 0.273563 0.035 Uiso 1 1 calc R U . . .
C15 C 1.0557(2) -0.0235(2) 0.20062(16) 0.0319(4) Uani 1 1 d . . . . .
H15 H 1.124173 -0.040489 0.133980 0.038 Uiso 1 1 calc R U . . .
C16 C 1.0033(2) 0.1343(2) 0.21736(15) 0.0285(4) Uani 1 1 d . . . . .
H16 H 1.040388 0.223495 0.161228 0.034 Uiso 1 1 calc R U . . .
C17 C 0.85400(19) 0.0402(2) 0.38753(13) 0.0218(3) Uani 1 1 d . . . . .
C18 C 0.7449(2) 0.0743(2) 0.48575(13) 0.0230(3) Uani 1 1 d . . . . .
N1 N 0.69484(18) 0.23376(18) 0.49081(12) 0.0283(3) Uani 1 1 d . . . . .
N2 N 0.90492(17) 0.16821(17) 0.30672(11) 0.0238(3) Uani 1 1 d . . . . .
O1 O 0.88921(15) 0.49542(16) 0.25413(11) 0.0317(3) Uani 1 1 d . . . . .
H1 H 0.8769(14) 0.401(3) 0.2903(18) 0.048 Uiso 1 1 calc R U . . .
Cl1 Cl 0.28229(5) 0.52247(5) 0.15127(4) 0.03029(12) Uani 1 1 d . . . . .
Cl2 Cl 0.32387(6) 0.82880(5) -0.06078(4) 0.03099(13) Uani 1 1 d . . . . .

loop_
_atom_site_aniso_label
_atom_site_aniso_U_11
_atom_site_aniso_U_22
_atom_site_aniso_U_33
_atom_site_aniso_U_23
_atom_site_aniso_U_13
_atom_site_aniso_U_12
C1 0.0273(8) 0.0221(8) 0.0271(8) -0.0104(6) 0.0001(7) -0.0039(7)
C2 0.0279(8) 0.0185(8) 0.0244(8) -0.0065(6) 0.0026(7) -0.0053(6)
C3 0.0247(8) 0.0218(8) 0.0257(8) -0.0108(6) 0.0046(7) -0.0061(6)
C4 0.0296(9) 0.0220(8) 0.0201(7) -0.0079(6) 0.0008(6) -0.0037(7)
C5 0.0382(10) 0.0239(9) 0.0216(8) -0.0055(6) 0.0037(7) -0.0114(7)
C6 0.0288(9) 0.0271(9) 0.0287(8) -0.0088(7) 0.0035(7) -0.0111(7)
C7 0.0326(10) 0.0365(10) 0.0306(9) -0.0145(8) -0.0011(8) 0.0052(8)
C8 0.0284(9) 0.0524(12) 0.0242(8) -0.0151(8) 0.0011(7) -0.0009(8)
C9 0.0290(9) 0.0459(11) 0.0205(8) -0.0050(7) -0.0005(7) -0.0082(8)
C10 0.0236(8) 0.0345(10) 0.0210(8) -0.0056(7) -0.0044(7) -0.0042(7)
C11 0.0369(10) 0.0288(10) 0.0266(9) -0.0004(7) -0.0030(7) -0.0084(8)
C12 0.0339(9) 0.0243(9) 0.0335(9) -0.0066(7) -0.0058(8) -0.0033(7)
C13 0.0223(8) 0.0274(9) 0.0260(8) -0.0097(7) -0.0040(7) -0.0014(7)
C14 0.0252(9) 0.0308(9) 0.0355(9) -0.0172(7) -0.0026(7) -0.0010(7)
C15 0.0250(9) 0.0450(11) 0.0305(9) -0.0189(8) 0.0055(7) -0.0070(8)
C16 0.0244(8) 0.0366(10) 0.0259(8) -0.0089(7) 0.0032(7) -0.0087(7)
C17 0.0192(7) 0.0260(8) 0.0208(7) -0.0072(6) -0.0033(6) -0.0029(6)
C18 0.0205(8) 0.0279(9) 0.0203(7) -0.0071(6) -0.0041(6) -0.0007(6)
N1 0.0278(7) 0.0303(8) 0.0261(7) -0.0102(6) -0.0011(6) 0.0013(6)
N2 0.0213(7) 0.0275(8) 0.0228(7) -0.0070(5) -0.0007(5) -0.0041(6)
O1 0.0302(7) 0.0253(7) 0.0393(7) -0.0045(5) -0.0061(6) -0.0069(5)
Cl1 0.0260(2) 0.0303(2) 0.0344(2) -0.00580(17) 0.00405(17) -0.00933(17)
Cl2 0.0356(2) 0.0303(2) 0.0257(2) -0.00519(16) -0.00415(17) -0.00390(18)

loop_
_atom_type_symbol
_atom_type_description
_atom_type_scat_dispersion_real
_atom_type_scat_dispersion_imag
_atom_type_scat_source
C C 0.0033 0.0016 'International Tables Vol C Tables 4.2.6.8 and 6.1.1.4'
H H 0.0000 0.0000 'International Tables Vol C Tables 4.2.6.8 and 6.1.1.4'
N N 0.0061 0.0033 'International Tables Vol C Tables 4.2.6.8 and 6.1.1.4'
O O 0.0106 0.0060 'International Tables Vol C Tables 4.2.6.8 and 6.1.1.4'
Cl Cl 0.1484 0.1585 'International Tables Vol C Tables 4.2.6.8 and 6.1.1.4'

loop_
_geom_angle_atom_site_label_1
_geom_angle_atom_site_label_2
_geom_angle_atom_site_label_3
_geom_angle
_geom_angle_site_symmetry_1
_geom_angle_site_symmetry_3
_geom_angle_publ_flag
O1 C1 C6 118.47(15) . . ?
O1 C1 C2 121.77(15) . . ?
C6 C1 C2 119.75(16) . . ?
C3 C2 C1 119.41(15) . . ?
C3 C2 H2 120.3 . . ?
C1 C2 H2 120.3 . . ?
C2 C3 C4 120.94(15) . . ?
C2 C3 Cl1 119.19(12) . . ?
C4 C3 Cl1 119.85(13) . . ?
C5 C4 C3 119.07(15) . . ?
C5 C4 Cl2 119.70(13) . . ?
C3 C4 Cl2 121.23(13) . . ?
C6 C5 C4 120.78(15) . . ?
C6 C5 H5 119.6 . . ?
C4 C5 H5 119.6 . . ?
C5 C6 C1 120.05(16) . . ?
C5 C6 H6 120.0 . . ?
C1 C6 H6 120.0 . . ?
N1 C7 C8 124.65(17) . . ?
N1 C7 H7 117.7 . . ?
C8 C7 H7 117.7 . . ?
C9 C8 C7 118.63(16) . . ?
C9 C8 H8 120.7 . . ?
C7 C8 H8 120.7 . . ?
C8 C9 C10 119.35(17) . . ?
C8 C9 H9 120.3 . . ?
C10 C9 H9 120.3 . . ?
C18 C10 C9 117.56(16) . . ?
C18 C10 C11 120.40(15) . . ?
C9 C10 C11 122.04(16) . . ?
C12 C11 C10 121.07(16) . . ?
C12 C11 H11 119.5 . . ?
C10 C11 H11 119.5 . . ?
C11 C12 C13 120.44(16) . . ?
C11 C12 H12 119.8 . . ?
C13 C12 H12 119.8 . . ?
C17 C13 C14 118.01(16) . . ?
C17 C13 C12 120.47(15) . . ?
C14 C13 C12 121.52(16) . . ?
C15 C14 C13 119.33(16) . . ?
C15 C14 H14 120.3 . . ?
C13 C14 H14 120.3 . . ?
C14 C15 C16 118.58(16) . . ?
C14 C15 H15 120.7 . . ?
C16 C15 H15 120.7 . . ?
N2 C16 C15 124.20(16) . . ?
N2 C16 H16 117.9 . . ?
C15 C16 H16 117.9 . . ?
N2 C17 C13 122.17(14) . . ?
N2 C17 C18 118.76(14) . . ?
C13 C17 C18 119.07(15) . . ?
N1 C18 C10 123.04(15) . . ?
N1 C18 C17 118.41(15) . . ?
C10 C18 C17 118.54(15) . . ?
C7 N1 C18 116.75(15) . . ?
C16 N2 C17 117.70(14) . . ?
C1 O1 H1 109.5 . . ?

loop_
_geom_bond_atom_site_label_1
_geom_bond_atom_site_label_2
_geom_bond_distance
_geom_bond_site_symmetry_2
_geom_bond_publ_flag
C1 O1 1.356(2) . ?
C1 C6 1.391(2) . ?
C1 C2 1.397(2) . ?
C2 C3 1.387(2) . ?
C2 H2 0.9500 . ?
C3 C4 1.391(2) . ?
C3 Cl1 1.7353(17) . ?
C4 C5 1.385(2) . ?
C4 Cl2 1.7340(17) . ?
C5 C6 1.383(2) . ?
C5 H5 0.9500 . ?
C6 H6 0.9500 . ?
C7 N1 1.329(2) . ?
C7 C8 1.396(3) . ?
C7 H7 0.9500 . ?
C8 C9 1.364(3) . ?
C8 H8 0.9500 . ?
C9 C10 1.414(2) . ?
C9 H9 0.9500 . ?
C10 C18 1.410(2) . ?
C10 C11 1.428(3) . ?
C11 C12 1.353(3) . ?
C11 H11 0.9500 . ?
C12 C13 1.428(2) . ?
C12 H12 0.9500 . ?
C13 C17 1.409(2) . ?
C13 C14 1.409(2) . ?
C14 C15 1.368(3) . ?
C14 H14 0.9500 . ?
C15 C16 1.392(3) . ?
C15 H15 0.9500 . ?
C16 N2 1.327(2) . ?
C16 H16 0.9500 . ?
C17 N2 1.357(2) . ?
C17 C18 1.455(2) . ?
C18 N1 1.360(2) . ?
O1 H1 0.83(2) . ?

loop_
_geom_torsion_atom_site_label_1
_geom_torsion_atom_site_label_2
_geom_torsion_atom_site_label_3
_geom_torsion_atom_site_label_4
_geom_torsion
_geom_torsion_site_symmetry_1
_geom_torsion_site_symmetry_2
_geom_torsion_site_symmetry_3
_geom_torsion_site_symmetry_4
_geom_torsion_publ_flag
O1 C1 C2 C3 179.12(14) . . . . ?
C6 C1 C2 C3 0.0(2) . . . . ?
C1 C2 C3 C4 0.0(2) . . . . ?
C1 C2 C3 Cl1 -178.52(12) . . . . ?
C2 C3 C4 C5 -0.3(2) . . . . ?
Cl1 C3 C4 C5 178.25(12) . . . . ?
C2 C3 C4 Cl2 179.07(12) . . . . ?
Cl1 C3 C4 Cl2 -2.39(19) . . . . ?
C3 C4 C5 C6 0.5(2) . . . . ?
Cl2 C4 C5 C6 -178.89(12) . . . . ?
C4 C5 C6 C1 -0.4(2) . . . . ?
O1 C1 C6 C5 -178.96(14) . . . . ?
C2 C1 C6 C5 0.1(2) . . . . ?
N1 C7 C8 C9 0.0(3) . . . . ?
C7 C8 C9 C10 0.4(3) . . . . ?
C8 C9 C10 C18 -0.3(2) . . . . ?
C8 C9 C10 C11 -179.55(17) . . . . ?
C18 C10 C11 C12 -0.5(3) . . . . ?
C9 C10 C11 C12 178.74(17) . . . . ?
C10 C11 C12 C13 0.5(3) . . . . ?
C11 C12 C13 C17 0.3(3) . . . . ?
C11 C12 C13 C14 -179.94(16) . . . . ?
C17 C13 C14 C15 0.1(2) . . . . ?
C12 C13 C14 C15 -179.63(16) . . . . ?
C13 C14 C15 C16 0.9(3) . . . . ?
C14 C15 C16 N2 -1.5(3) . . . . ?
C14 C13 C17 N2 -0.8(2) . . . . ?
C12 C13 C17 N2 178.96(15) . . . . ?
C14 C13 C17 C18 179.04(14) . . . . ?
C12 C13 C17 C18 -1.2(2) . . . . ?
C9 C10 C18 N1 -0.3(2) . . . . ?
C11 C10 C18 N1 178.93(15) . . . . ?
C9 C10 C18 C17 -179.67(14) . . . . ?
C11 C10 C18 C17 -0.4(2) . . . . ?
N2 C17 C18 N1 1.7(2) . . . . ?
C13 C17 C18 N1 -178.13(14) . . . . ?
N2 C17 C18 C10 -178.93(14) . . . . ?
C13 C17 C18 C10 1.2(2) . . . . ?
C8 C7 N1 C18 -0.7(3) . . . . ?
C10 C18 N1 C7 0.8(2) . . . . ?
C17 C18 N1 C7 -179.87(15) . . . . ?
C15 C16 N2 C17 0.8(3) . . . . ?
C13 C17 N2 C16 0.3(2) . . . . ?
C18 C17 N2 C16 -179.49(14) . . . . ?
